data_2005603
loop_
_publ_author_name
'Corden, J. P.'
'Bishop, P. R.'
'Errington, W.'
'Wallbridge, M. G. H.'

_publ_section_title
;
 2-{1-[(2-Amino-4,5-dimethylphenyl)imino]ethyl}phenol
;
_journal_issue 11
_journal_name_full 'Acta Crystallographica Section C'
_journal_page_first 2777
_journal_page_last 2779
_journal_paper_doi 10.1107/S0108270196007159
_journal_volume 52
_journal_year 1996
_chemical_formula_iupac 'C16 H18 N2 O'
_chemical_formula_moiety 'C16 H18 N2 O'
_chemical_formula_sum 'C16 H18 N2 O'
_chemical_formula_weight 254.32
_chemical_name_systematic
;
 2-[1-[(4,5-dimethyl-2-aminophenyl)imino]ethyl]phenol
;
_space_group_IT_number 19
_symmetry_cell_setting orthorhombic
_symmetry_space_group_name_Hall 'P 2ac 2ab'
_symmetry_space_group_name_H-M 'P 21 21 21'
_audit_creation_method SHELXL
_cell_angle_alpha 90.
_cell_angle_beta 90.
_cell_angle_gamma 90.
_cell_formula_units_Z 4
_cell_length_a 6.728(2)
_cell_length_b 7.940(7)
_cell_length_c 25.085(9)
_cell_measurement_reflns_used 250
_cell_measurement_temperature 150(2)
_cell_measurement_theta_max 24.98
_cell_measurement_theta_min 2.69
_cell_volume 1340.0(13)
_computing_cell_refinement MADNES
_computing_data_collection 'MADNES (Pflugrath & Messerschmidt, 1992)'
_computing_data_reduction 'SHELXTL-Plus (Sheldrick, 1990)'
_computing_molecular_graphics SHELXTL-Plus
_computing_publication_material SHELXL93
_computing_structure_refinement 'SHELXL93 (Sheldrick, 1993)'
_computing_structure_solution SHELXTL-Plus
_diffrn_ambient_temperature 150(2)
_diffrn_measurement_device 'Delft Instruments FAST TV area detector diffractometer'
_diffrn_measurement_method \w
_diffrn_radiation_monochromator graphite
_diffrn_radiation_source 'rotating anode'
_diffrn_radiation_type MoK\a
_diffrn_radiation_wavelength 0.71073
_diffrn_reflns_av_R_equivalents 0.0667
_diffrn_reflns_av_sigmaI/netI 0.0665
_diffrn_reflns_limit_h_max 7
_diffrn_reflns_limit_h_min -7
_diffrn_reflns_limit_k_max 8
_diffrn_reflns_limit_k_min -6
_diffrn_reflns_limit_l_max 27
_diffrn_reflns_limit_l_min -28
_diffrn_reflns_number 5958
_diffrn_reflns_theta_max 24.98
_diffrn_reflns_theta_min 2.69
_diffrn_standards_number no
_exptl_absorpt_coefficient_mu 0.080
_exptl_absorpt_correction_type none
_exptl_crystal_colour yellow
_exptl_crystal_density_diffrn 1.261
_exptl_crystal_density_method 'not measured'
_exptl_crystal_description block
_exptl_crystal_F_000 544
_exptl_crystal_size_max 0.24
_exptl_crystal_size_mid 0.22
_exptl_crystal_size_min 0.22
_refine_diff_density_max 0.206
_refine_diff_density_min -0.164
_refine_ls_abs_structure_details 'Flack (1983) parameter = -0.4(17)'
_refine_ls_abs_structure_Flack -0.4(17)
_refine_ls_extinction_method none
_refine_ls_goodness_of_fit_all 1.058
_refine_ls_goodness_of_fit_obs 1.127
_refine_ls_hydrogen_treatment 'H atoms: see text'
_refine_ls_matrix_type full
_refine_ls_number_parameters 176
_refine_ls_number_reflns 2105
_refine_ls_number_restraints 1
_refine_ls_restrained_S_all 1.406
_refine_ls_restrained_S_obs 1.126
_refine_ls_R_factor_all 0.0510
_refine_ls_R_factor_obs 0.0382
_refine_ls_shift/esd_max -0.003
_refine_ls_shift/esd_mean 0.001
_refine_ls_structure_factor_coef Fsqd
_refine_ls_weighting_scheme
;
calc w = 1/[\s^2^(F~o~^2^) + (0.0371P)^2^]
where P = (F~o~^2^ + 2F~c~^2^)/3
;
_refine_ls_wR_factor_all 0.1122
_refine_ls_wR_factor_obs 0.0831
_reflns_number_observed 1822
_reflns_number_total 2108
_reflns_observed_criterion >2sigma(I)
_cod_data_source_file cf1102.cif
_cod_data_source_block phil
_cod_database_code 2005603

loop_
_symmetry_equiv_pos_as_xyz
'x, y, z'
'-x+1/2, -y, z+1/2'
'-x, y+1/2, -z+1/2'
'x+1/2, -y+1/2, -z'

loop_
_atom_site_aniso_label
_atom_site_aniso_U_11
_atom_site_aniso_U_22
_atom_site_aniso_U_33
_atom_site_aniso_U_12
_atom_site_aniso_U_13
_atom_site_aniso_U_23
O1 0.0282(8) 0.0471(9) 0.0258(8) 0.0052(6) 0.0007(7) 0.0025(6)
N1 0.0293(11) 0.0736(13) 0.0309(11) -0.0190(10) 0.0026(9) 0.0004(8)
N2 0.0253(9) 0.0254(9) 0.0236(10) -0.0012(7) 0.0027(8) -0.0004(6)
C1 0.0207(10) 0.0265(11) 0.0297(12) 0.0025(8) 0.0012(9) 0.0007(8)
C2 0.0262(11) 0.0276(11) 0.0270(11) 0.0027(9) 0.0061(9) 0.0037(8)
C3 0.0290(12) 0.0220(11) 0.0268(11) 0.0076(9) 0.0018(9) 0.0003(8)
C4 0.0275(11) 0.0242(11) 0.0303(12) 0.0044(9) 0.0007(10) -0.0014(8)
C5 0.0229(11) 0.0251(11) 0.0285(11) 0.0019(8) 0.0036(9) 0.0026(8)
C6 0.0247(11) 0.0227(11) 0.0249(11) 0.0028(8) 0.0013(9) 0.0010(8)
C7 0.0243(10) 0.0183(10) 0.0276(11) -0.0061(8) 0.0021(9) 0.0005(7)
C8 0.0269(11) 0.0273(11) 0.0310(12) 0.0001(8) 0.0044(9) 0.0022(8)
C9 0.0275(11) 0.0208(10) 0.0251(11) -0.0037(8) 0.0033(9) -0.0013(7)
C10 0.0355(13) 0.0282(11) 0.0323(12) 0.0013(10) 0.0058(10) -0.0023(8)
C11 0.0477(14) 0.0341(13) 0.0271(12) -0.0002(11) 0.0110(11) -0.0008(9)
C12 0.049(2) 0.0337(13) 0.0237(11) -0.0080(11) -0.0006(11) 0.0027(8)
C13 0.0344(12) 0.0314(13) 0.0314(12) -0.0032(9) -0.0055(10) 0.0026(9)
C14 0.0272(11) 0.0250(11) 0.0268(11) -0.0051(9) 0.0014(10) -0.0006(8)
C15 0.0329(13) 0.0439(12) 0.0334(12) -0.0016(10) -0.0018(10) -0.0044(9)
C16 0.0360(13) 0.0355(12) 0.0291(12) 0.0019(10) 0.0012(10) -0.0003(8)

loop_
_atom_site_label
_atom_site_occupancy
_atom_site_fract_x
_atom_site_fract_y
_atom_site_fract_z
_atom_site_U_iso_or_equiv
_atom_site_thermal_displace_type
_atom_site_calc_flag
_atom_site_refinement_flags
_atom_site_type_symbol
O1 1 0.3193(2) 0.0326(2) 0.33213(5) 0.0337(4) Uani d D O
H1 1 0.2702(11) 0.0566(24) 0.30230(7) 0.051 Uiso calc RD H
N1 1 0.3484(3) 0.2858(2) 0.20153(7) 0.0446(5) Uani d . N
H1A 1 0.4440(3) 0.3255(2) 0.18117(7) 0.054 Uiso calc R H
H1B 1 0.3610(3) 0.2879(2) 0.23644(7) 0.054 Uiso calc R H
N2 1 0.0654(2) 0.1399(2) 0.26647(6) 0.0248(4) Uani d D N
C1 1 0.1780(3) 0.2197(2) 0.17864(8) 0.0256(5) Uani d . C
C2 1 0.1523(3) 0.2140(2) 0.12357(7) 0.0270(5) Uani d . C
H2 1 0.2525(3) 0.2609(2) 0.10138(7) 0.032 Uiso calc R H
C3 1 -0.0140(3) 0.1425(2) 0.09980(7) 0.0259(5) Uani d . C
C4 1 -0.1648(3) 0.0780(2) 0.13214(8) 0.0273(5) Uani d . C
C5 1 -0.1416(3) 0.0847(2) 0.18707(8) 0.0255(5) Uani d . C
H5 1 -0.2440(3) 0.0408(2) 0.20910(8) 0.031 Uiso calc R H
C6 1 0.0260(3) 0.1534(2) 0.21100(7) 0.0241(5) Uani d . C
C7 1 -0.0590(3) 0.1808(2) 0.30385(7) 0.0234(4) Uani d . C
C8 1 -0.2532(3) 0.2678(2) 0.29427(8) 0.0284(5) Uani d . C
H8A 1 -0.2620(8) 0.3679(9) 0.3170(4) 0.043 Uiso calc R H
H8B 1 -0.3626(3) 0.1909(6) 0.3027(5) 0.043 Uiso calc R H
H8C 1 -0.2619(8) 0.3017(14) 0.25677(13) 0.043 Uiso calc R H
C9 1 0.0007(3) 0.1424(2) 0.35908(7) 0.0245(5) Uani d . C
C10 1 -0.1283(3) 0.1740(2) 0.40204(8) 0.0320(5) Uani d . C
H10 1 -0.2549(3) 0.2224(2) 0.39517(8) 0.038 Uiso calc R H
C11 1 -0.0760(3) 0.1368(2) 0.45379(8) 0.0363(5) Uani d . C
H11 1 -0.1661(3) 0.1589(2) 0.48209(8) 0.044 Uiso calc R H
C12 1 0.1083(3) 0.0670(2) 0.46441(8) 0.0356(6) Uani d . C
H12 1 0.1455(3) 0.0423(2) 0.50010(8) 0.043 Uiso calc R H
C13 1 0.2377(3) 0.0333(2) 0.42326(8) 0.0324(5) Uani d . C
H13 1 0.3639(3) -0.0149(2) 0.43087(8) 0.039 Uiso calc R H
C14 1 0.1868(3) 0.0686(2) 0.37086(8) 0.0263(5) Uani d D C
C15 1 -0.3485(3) -0.0004(3) 0.10785(8) 0.0367(5) Uani d . C
H15A 1 -0.3109(4) -0.1010(9) 0.0876(4) 0.055 Uiso calc R H
H15B 1 -0.4122(11) 0.0810(6) 0.0840(4) 0.055 Uiso calc R H
H15C 1 -0.4414(9) -0.0318(15) 0.13625(9) 0.055 Uiso calc R H
C16 1 -0.0282(3) 0.1318(2) 0.04014(7) 0.0336(5) Uani d . C
H16A 1 -0.1572(8) 0.1757(15) 0.02849(8) 0.050 Uiso calc R H
H16B 1 -0.0152(20) 0.0140(3) 0.02898(8) 0.050 Uiso calc R H
H16C 1 0.0785(12) 0.1986(14) 0.02404(7) 0.050 Uiso calc R H

loop_
_atom_type_symbol
_atom_type_description
_atom_type_scat_dispersion_real
_atom_type_scat_dispersion_imag
_atom_type_scat_source
C C 0.0033 0.0016 'International Tables Vol C Tables 4.2.6.8 and 6.1.1.4'
H H 0.0000 0.0000 'International Tables Vol C Tables 4.2.6.8 and 6.1.1.4'
N N 0.0061 0.0033 'International Tables Vol C Tables 4.2.6.8 and 6.1.1.4'
O O 0.0106 0.0060 'International Tables Vol C Tables 4.2.6.8 and 6.1.1.4'

loop_
_geom_angle_atom_site_label_1
_geom_angle_atom_site_label_2
_geom_angle_atom_site_label_3
_geom_angle
_geom_angle_publ_flag
C14 O1 H1 109.47(10) ?
C1 N1 H1A 120.00(11) ?
C1 N1 H1B 120.00(11) ?
H1A N1 H1B 120.0 ?
C7 N2 C6 124.6(2) y
N1 C1 C2 121.7(2) y
N1 C1 C6 120.2(2) y
C2 C1 C6 118.0(2) ?
C3 C2 C1 122.6(2) ?
C3 C2 H2 118.70(11) ?
C1 C2 H2 118.70(12) ?
C2 C3 C4 119.1(2) ?
C2 C3 C16 120.1(2) ?
C4 C3 C16 120.8(2) ?
C5 C4 C3 118.7(2) ?
C5 C4 C15 120.6(2) ?
C3 C4 C15 120.7(2) ?
C4 C5 C6 122.4(2) ?
C4 C5 H5 118.80(11) ?
C6 C5 H5 118.80(11) ?
C5 C6 C1 119.2(2) ?
C5 C6 N2 123.0(2) y
C1 C6 N2 117.2(2) y
N2 C7 C9 116.8(2) y
N2 C7 C8 124.2(2) y
C9 C7 C8 119.0(2) ?
C7 C8 H8A 109.47(11) ?
C7 C8 H8B 109.47(11) ?
H8A C8 H8B 109.5 ?
C7 C8 H8C 109.47(10) ?
H8A C8 H8C 109.5 ?
H8B C8 H8C 109.5 ?
C10 C9 C14 117.4(2) ?
C10 C9 C7 121.0(2) ?
C14 C9 C7 121.6(2) ?
C11 C10 C9 121.8(2) ?
C11 C10 H10 119.11(13) ?
C9 C10 H10 119.11(12) ?
C10 C11 C12 119.7(2) ?
C10 C11 H11 120.13(13) ?
C12 C11 H11 120.13(12) ?
C13 C12 C11 120.0(2) ?
C13 C12 H12 119.99(13) ?
C11 C12 H12 119.99(12) ?
C12 C13 C14 121.0(2) ?
C12 C13 H13 119.51(13) ?
C14 C13 H13 119.51(12) ?
O1 C14 C13 118.4(2) y
O1 C14 C9 121.5(2) y
C13 C14 C9 120.1(2) ?
C4 C15 H15A 109.47(11) ?
C4 C15 H15B 109.47(11) ?
H15A C15 H15B 109.5 ?
C4 C15 H15C 109.47(11) ?
H15A C15 H15C 109.5 ?
H15B C15 H15C 109.5 ?
C3 C16 H16A 109.47(11) ?
C3 C16 H16B 109.47(10) ?
H16A C16 H16B 109.5 ?
C3 C16 H16C 109.47(11) ?
H16A C16 H16C 109.5 ?
H16B C16 H16C 109.5 ?

loop_
_geom_bond_atom_site_label_1
_geom_bond_atom_site_label_2
_geom_bond_distance
_geom_bond_publ_flag
O1 C14 1.349(2) y
O1 H1 0.84 no
N1 C1 1.385(3) y
N1 H1A 0.88 no
N1 H1B 0.88 no
N2 C7 1.298(2) y
N2 C6 1.421(2) y
C1 C2 1.393(3) ?
C1 C6 1.408(3) ?
C2 C3 1.389(3) ?
C2 H2 0.95 ?
C3 C4 1.397(3) ?
C3 C16 1.502(3) ?
C4 C5 1.388(3) ?
C4 C15 1.512(3) ?
C5 C6 1.389(3) ?
C5 H5 0.95 ?
C7 C9 1.474(3) ?
C7 C8 1.497(3) ?
C8 H8A 0.98 ?
C8 H8B 0.98 ?
C8 H8C 0.98 ?
C9 C10 1.406(3) ?
C9 C14 1.413(3) ?
C10 C11 1.377(3) ?
C10 H10 0.95 ?
C11 C12 1.384(3) ?
C11 H11 0.95 ?
C12 C13 1.377(3) ?
C12 H12 0.95 ?
C13 C14 1.387(3) ?
C13 H13 0.95 ?
C15 H15A 0.98 ?
C15 H15B 0.98 ?
C15 H15C 0.98 ?
C16 H16A 0.98 ?
C16 H16B 0.98 ?
C16 H16C 0.98 ?

loop_
_geom_torsion_atom_site_label_1
_geom_torsion_atom_site_label_2
_geom_torsion_atom_site_label_3
_geom_torsion_atom_site_label_4
_geom_torsion
_geom_torsion_publ_flag
N1 C1 C2 C3 177.5(2) ?
C6 C1 C2 C3 -1.5(3) ?
C1 C2 C3 C4 1.9(3) ?
C1 C2 C3 C16 -176.7(2) ?
C2 C3 C4 C5 -1.1(3) ?
C16 C3 C4 C5 177.5(2) ?
C2 C3 C4 C15 179.8(2) ?
C16 C3 C4 C15 -1.6(3) ?
C3 C4 C5 C6 0.0(3) ?
C15 C4 C5 C6 179.1(2) ?
C4 C5 C6 C1 0.3(3) ?
C4 C5 C6 N2 -170.7(2) ?
N1 C1 C6 C5 -178.7(2) ?
C2 C1 C6 C5 0.4(3) ?
N1 C1 C6 N2 -7.1(3) ?
C2 C1 C6 N2 171.9(2) ?
C7 N2 C6 C5 -52.2(3) ?
C7 N2 C6 C1 136.6(2) ?
C6 N2 C7 C9 174.18(15) y
C6 N2 C7 C8 -7.7(3) y
N2 C7 C9 C10 -176.7(2) ?
C8 C7 C9 C10 5.1(2) y
N2 C7 C9 C14 1.6(2) ?
C8 C7 C9 C14 -176.6(2) ?
C14 C9 C10 C11 0.7(3) ?
C7 C9 C10 C11 179.1(2) ?
C9 C10 C11 C12 0.3(3) ?
C10 C11 C12 C13 -0.7(3) ?
C11 C12 C13 C14 0.2(3) ?
C12 C13 C14 O1 -179.9(2) ?
C12 C13 C14 C9 0.9(3) ?
C10 C9 C14 O1 179.5(2) ?
C7 C9 C14 O1 1.2(3) ?
C10 C9 C14 C13 -1.3(3) ?
C7 C9 C14 C13 -179.6(2) ?

loop_
_cod_related_entry_id
_cod_related_entry_database
_cod_related_entry_code
1 ChemSpider 20124542
